data_2234698
loop_
_publ_author_name
'Fun, Hoong-Kun'
'Chantrapromma, Suchada'
'Abdel-Aziz, Hatem A.'

_publ_section_title
;
 (<i>Z</i>)-2-(4-Chlorobenzylidene)benzo[<i>d</i>]thiazolo[3,2-<i>a</i>]imidazol-3(2<i>H</i>)-one
;
_journal_coeditor_code IS5117
_journal_issue 5
_journal_name_full 'Acta Crystallographica Section E'
_journal_page_first o1393
_journal_page_last o1394
_journal_paper_doi 10.1107/S1600536812015516
_journal_volume 68
_journal_year 2012
_chemical_formula_iupac 'C16 H9 Cl N2 O S'
_chemical_formula_moiety 'C16 H9 Cl N2 O S'
_chemical_formula_sum 'C16 H9 Cl N2 O S'
_chemical_formula_weight 312.77
_chemical_name_systematic
(<i>Z</i>)-2-(4-Chlorobenzylidene)benzo[<i>d</i>]thiazolo[3,2-<i>a</i>]imidazol-3(2<i>H</i>)-one
_space_group_IT_number 2
_symmetry_cell_setting triclinic
_symmetry_space_group_name_Hall '-P 1'
_symmetry_space_group_name_H-M 'P -1'
_atom_sites_solution_hydrogens geom
_atom_sites_solution_primary direct
_atom_sites_solution_secondary difmap
_audit_creation_method SHELXL-97
_cell_angle_alpha 91.7420(10)
_cell_angle_beta 100.8360(10)
_cell_angle_gamma 112.8780(10)
_cell_formula_units_Z 2
_cell_length_a 7.0182(4)
_cell_length_b 7.3443(4)
_cell_length_c 13.7142(8)
_cell_measurement_reflns_used 3660
_cell_measurement_temperature 100
_cell_measurement_theta_max 30.00
_cell_measurement_theta_min 1.52
_cell_volume 635.47(6)
_computing_cell_refinement 'SAINT (Bruker, 2009)'
_computing_data_collection 'APEX2 (Bruker, 2009)'
_computing_data_reduction 'SAINT (Bruker, 2009)'
_computing_molecular_graphics 'SHELXTL (Sheldrick, 2008)'
_computing_publication_material 'SHELXTL (Sheldrick, 2008) and PLATON (Spek, 2009)'
_computing_structure_refinement 'SHELXTL (Sheldrick, 2008)'
_computing_structure_solution 'SHELXTL (Sheldrick, 2008)'
_diffrn_ambient_temperature 100
_diffrn_measured_fraction_theta_full 0.990
_diffrn_measured_fraction_theta_max 0.990
_diffrn_measurement_device_type 'Bruker APEX DUO CCD area-detector'
_diffrn_measurement_method '\f and \w scans'
_diffrn_radiation_monochromator graphite
_diffrn_radiation_source 'sealed tube'
_diffrn_radiation_type MoK\a
_diffrn_radiation_wavelength 0.71073
_diffrn_reflns_av_R_equivalents 0.0255
_diffrn_reflns_av_sigmaI/netI 0.0226
_diffrn_reflns_limit_h_max 9
_diffrn_reflns_limit_h_min -9
_diffrn_reflns_limit_k_max 10
_diffrn_reflns_limit_k_min -10
_diffrn_reflns_limit_l_max 19
_diffrn_reflns_limit_l_min -19
_diffrn_reflns_number 14145
_diffrn_reflns_theta_full 30.00
_diffrn_reflns_theta_max 30.00
_diffrn_reflns_theta_min 1.52
_diffrn_standards_number 0
_exptl_absorpt_coefficient_mu 0.463
_exptl_absorpt_correction_T_max 0.9732
_exptl_absorpt_correction_T_min 0.8477
_exptl_absorpt_correction_type multi-scan
_exptl_absorpt_process_details '(SADABS; Bruker, 2009)'
_exptl_crystal_colour Yellow
_exptl_crystal_density_diffrn 1.635
_exptl_crystal_density_method 'not measured'
_exptl_crystal_description Needle
_exptl_crystal_F_000 320
_exptl_crystal_size_max 0.37
_exptl_crystal_size_mid 0.18
_exptl_crystal_size_min 0.06
_refine_diff_density_max 0.558
_refine_diff_density_min -0.265
_refine_ls_extinction_method none
_refine_ls_goodness_of_fit_ref 1.050
_refine_ls_hydrogen_treatment constr
_refine_ls_matrix_type full
_refine_ls_number_parameters 190
_refine_ls_number_reflns 3660
_refine_ls_number_restraints 0
_refine_ls_restrained_S_all 1.050
_refine_ls_R_factor_all 0.0343
_refine_ls_R_factor_gt 0.0295
_refine_ls_shift/su_max 0.001
_refine_ls_shift/su_mean 0.001
_refine_ls_structure_factor_coef Fsqd
_refine_ls_weighting_details 'calc w=1/[\s^2^(Fo^2^)+(0.0366P)^2^+0.3855P] where P=(Fo^2^+2Fc^2^)/3'
_refine_ls_weighting_scheme calc
_refine_ls_wR_factor_gt 0.0777
_refine_ls_wR_factor_ref 0.0819
_reflns_number_gt 3233
_reflns_number_total 3660
_reflns_threshold_expression I>2\s(I)
_cod_data_source_file is5117.cif
_cod_data_source_block I
_cod_database_code 2234698
_cod_database_fobs_code 2234698

loop_
_symmetry_equiv_pos_as_xyz
'x, y, z'
'-x, -y, -z'

loop_
_atom_site_type_symbol
_atom_site_label
_atom_site_fract_x
_atom_site_fract_y
_atom_site_fract_z
_atom_site_U_iso_or_equiv
_atom_site_adp_type
_atom_site_calc_flag
_atom_site_refinement_flags
_atom_site_occupancy
_atom_site_symmetry_multiplicity
S S1 0.34693(4) 0.25459(4) 0.03735(2) 0.01299(8) Uani d . 1 1
Cl Cl1 -0.35675(5) -0.18707(5) -0.43869(2) 0.02057(9) Uani d . 1 1
O O1 0.88271(14) 0.27130(14) -0.01062(7) 0.01625(18) Uani d . 1 1
N N1 0.58054(16) 0.43157(15) 0.22785(8) 0.0138(2) Uani d . 1 1
N N2 0.75134(15) 0.36857(15) 0.11464(7) 0.01179(19) Uani d . 1 1
C C1 0.56374(18) 0.36129(17) 0.13730(9) 0.0123(2) Uani d . 1 1
C C2 0.79803(18) 0.49233(17) 0.27094(9) 0.0125(2) Uani d . 1 1
C C3 0.90598(19) 0.57701(18) 0.36781(9) 0.0147(2) Uani d . 1 1
H H3A 0.8365 0.6030 0.4144 0.018 Uiso calc R 1 1
C C4 1.1227(2) 0.62158(18) 0.39238(9) 0.0156(2) Uani d . 1 1
H H4A 1.1988 0.6788 0.4566 0.019 Uiso calc R 1 1
C C5 1.22857(19) 0.58244(18) 0.32293(9) 0.0149(2) Uani d . 1 1
H H5A 1.3731 0.6138 0.3422 0.018 Uiso calc R 1 1
C C6 1.12230(18) 0.49741(18) 0.22550(9) 0.0135(2) Uani d . 1 1
H H6A 1.1918 0.4713 0.1789 0.016 Uiso calc R 1 1
C C7 0.90738(18) 0.45404(17) 0.20197(9) 0.0117(2) Uani d . 1 1
C C8 0.73740(18) 0.28632(17) 0.01951(9) 0.0121(2) Uani d . 1 1
C C9 0.51258(18) 0.21858(17) -0.03702(9) 0.0120(2) Uani d . 1 1
C C10 0.45896(18) 0.14096(17) -0.13349(9) 0.0129(2) Uani d . 1 1
H H10A 0.5708 0.1362 -0.1591 0.015 Uiso calc R 1 1
C C11 0.25559(18) 0.06330(17) -0.20435(9) 0.0125(2) Uani d . 1 1
C C12 0.25076(19) -0.00568(18) -0.30184(9) 0.0140(2) Uani d . 1 1
H H12A 0.3757 0.0004 -0.3181 0.017 Uiso calc R 1 1
C C13 0.0643(2) -0.08267(18) -0.37443(9) 0.0154(2) Uani d . 1 1
H H13A 0.0636 -0.1272 -0.4388 0.018 Uiso calc R 1 1
C C14 -0.12171(19) -0.09177(18) -0.34886(9) 0.0144(2) Uani d . 1 1
C C15 -0.12333(19) -0.02595(18) -0.25342(9) 0.0149(2) Uani d . 1 1
H H15A -0.2493 -0.0337 -0.2377 0.018 Uiso calc R 1 1
C C16 0.06430(19) 0.05172(18) -0.18134(9) 0.0141(2) Uani d . 1 1
H H16A 0.0635 0.0965 -0.1173 0.017 Uiso calc R 1 1

loop_
_atom_site_aniso_label
_atom_site_aniso_U_11
_atom_site_aniso_U_22
_atom_site_aniso_U_33
_atom_site_aniso_U_12
_atom_site_aniso_U_13
_atom_site_aniso_U_23
S1 0.01026(13) 0.01520(14) 0.01318(14) 0.00536(10) 0.00154(10) -0.00024(10)
Cl1 0.01474(14) 0.02600(17) 0.01591(15) 0.00557(12) -0.00226(11) -0.00026(11)
O1 0.0137(4) 0.0197(4) 0.0166(4) 0.0080(3) 0.0038(3) -0.0002(3)
N1 0.0123(4) 0.0143(5) 0.0146(5) 0.0056(4) 0.0021(4) 0.0006(4)
N2 0.0103(4) 0.0130(4) 0.0123(4) 0.0052(3) 0.0018(3) 0.0012(4)
C1 0.0108(5) 0.0127(5) 0.0145(5) 0.0056(4) 0.0029(4) 0.0021(4)
C2 0.0126(5) 0.0113(5) 0.0140(5) 0.0056(4) 0.0024(4) 0.0015(4)
C3 0.0163(5) 0.0142(5) 0.0136(5) 0.0065(4) 0.0029(4) 0.0007(4)
C4 0.0176(5) 0.0135(5) 0.0134(5) 0.0057(4) -0.0007(4) 0.0004(4)
C5 0.0129(5) 0.0139(5) 0.0163(6) 0.0050(4) 0.0001(4) 0.0021(4)
C6 0.0124(5) 0.0131(5) 0.0153(5) 0.0056(4) 0.0028(4) 0.0021(4)
C7 0.0131(5) 0.0108(5) 0.0108(5) 0.0050(4) 0.0013(4) 0.0013(4)
C8 0.0125(5) 0.0104(5) 0.0126(5) 0.0044(4) 0.0016(4) 0.0013(4)
C9 0.0096(5) 0.0112(5) 0.0155(5) 0.0047(4) 0.0023(4) 0.0023(4)
C10 0.0125(5) 0.0121(5) 0.0149(5) 0.0059(4) 0.0029(4) 0.0024(4)
C11 0.0130(5) 0.0106(5) 0.0135(5) 0.0047(4) 0.0017(4) 0.0017(4)
C12 0.0141(5) 0.0141(5) 0.0143(5) 0.0062(4) 0.0030(4) 0.0013(4)
C13 0.0176(5) 0.0152(5) 0.0125(5) 0.0064(4) 0.0020(4) 0.0008(4)
C14 0.0136(5) 0.0125(5) 0.0142(5) 0.0042(4) -0.0009(4) 0.0016(4)
C15 0.0129(5) 0.0158(5) 0.0161(6) 0.0059(4) 0.0033(4) 0.0027(4)
C16 0.0148(5) 0.0144(5) 0.0131(5) 0.0061(4) 0.0028(4) 0.0010(4)

loop_
_atom_type_symbol
_atom_type_description
_atom_type_scat_dispersion_real
_atom_type_scat_dispersion_imag
_atom_type_scat_source
C C 0.0033 0.0016 'International Tables Vol C Tables 4.2.6.8 and 6.1.1.4'
H H 0.0000 0.0000 'International Tables Vol C Tables 4.2.6.8 and 6.1.1.4'
N N 0.0061 0.0033 'International Tables Vol C Tables 4.2.6.8 and 6.1.1.4'
O O 0.0106 0.0060 'International Tables Vol C Tables 4.2.6.8 and 6.1.1.4'
S S 0.1246 0.1234 'International Tables Vol C Tables 4.2.6.8 and 6.1.1.4'
Cl Cl 0.1484 0.1585 'International Tables Vol C Tables 4.2.6.8 and 6.1.1.4'

loop_
_geom_angle_atom_site_label_1
_geom_angle_atom_site_label_2
_geom_angle_atom_site_label_3
_geom_angle
C1 S1 C9 90.12(5)
C1 N1 C2 103.32(10)
C1 N2 C8 116.71(10)
C1 N2 C7 105.85(9)
C8 N2 C7 137.35(10)
N1 C1 N2 115.19(10)
N1 C1 S1 131.92(9)
N2 C1 S1 112.88(9)
C3 C2 C7 120.04(11)
C3 C2 N1 128.60(11)
C7 C2 N1 111.36(10)
C2 C3 C4 117.38(11)
C2 C3 H3A 121.3
C4 C3 H3A 121.3
C3 C4 C5 121.78(11)
C3 C4 H4A 119.1
C5 C4 H4A 119.1
C6 C5 C4 121.47(11)
C6 C5 H5A 119.3
C4 C5 H5A 119.3
C7 C6 C5 116.23(11)
C7 C6 H6A 121.9
C5 C6 H6A 121.9
C6 C7 N2 132.61(11)
C6 C7 C2 123.10(11)
N2 C7 C2 104.28(10)
O1 C8 N2 125.24(11)
O1 C8 C9 126.82(11)
N2 C8 C9 107.93(10)
C10 C9 C8 119.68(10)
C10 C9 S1 128.06(9)
C8 C9 S1 112.26(8)
C9 C10 C11 130.90(11)
C9 C10 H10A 114.5
C11 C10 H10A 114.5
C12 C11 C16 118.15(11)
C12 C11 C10 117.52(10)
C16 C11 C10 124.33(11)
C13 C12 C11 121.66(11)
C13 C12 H12A 119.2
C11 C12 H12A 119.2
C12 C13 C14 118.53(11)
C12 C13 H13A 120.7
C14 C13 H13A 120.7
C15 C14 C13 121.46(11)
C15 C14 Cl1 119.27(9)
C13 C14 Cl1 119.26(9)
C14 C15 C16 119.61(11)
C14 C15 H15A 120.2
C16 C15 H15A 120.2
C15 C16 C11 120.58(11)
C15 C16 H16A 119.7
C11 C16 H16A 119.7

loop_
_geom_bond_atom_site_label_1
_geom_bond_atom_site_label_2
_geom_bond_distance
S1 C1 1.7411(12)
S1 C9 1.7692(12)
Cl1 C14 1.7363(12)
O1 C8 1.2108(14)
N1 C1 1.2967(15)
N1 C2 1.4119(15)
N2 C1 1.3903(14)
N2 C8 1.3909(15)
N2 C7 1.3980(15)
C2 C3 1.3895(16)
C2 C7 1.4097(16)
C3 C4 1.3955(17)
C3 H3A 0.9300
C4 C5 1.3990(17)
C4 H4A 0.9300
C5 C6 1.3942(17)
C5 H5A 0.9300
C6 C7 1.3849(16)
C6 H6A 0.9300
C8 C9 1.4981(16)
C9 C10 1.3480(16)
C10 C11 1.4556(16)
C10 H10A 0.9300
C11 C12 1.4049(16)
C11 C16 1.4076(16)
C12 C13 1.3871(17)
C12 H12A 0.9300
C13 C14 1.3917(17)
C13 H13A 0.9300
C14 C15 1.3850(17)
C15 C16 1.3888(17)
C15 H15A 0.9300
C16 H16A 0.9300

loop_
_geom_hbond_atom_site_label_D
_geom_hbond_atom_site_label_H
_geom_hbond_atom_site_label_A
_geom_hbond_site_symmetry_A
_geom_hbond_distance_DH
_geom_hbond_distance_HA
_geom_hbond_distance_DA
_geom_hbond_angle_DHA
_geom_hbond_publ_flag
C16 H16A S1 1_555 0.93 2.50 3.2161(13) 133 y

loop_
_geom_torsion_atom_site_label_1
_geom_torsion_atom_site_label_2
_geom_torsion_atom_site_label_3
_geom_torsion_atom_site_label_4
_geom_torsion
C2 N1 C1 N2 0.05(14)
C2 N1 C1 S1 179.02(10)
C8 N2 C1 N1 177.22(10)
C7 N2 C1 N1 0.13(14)
C8 N2 C1 S1 -1.95(13)
C7 N2 C1 S1 -179.04(8)
C9 S1 C1 N1 -178.97(13)
C9 S1 C1 N2 0.01(9)
C1 N1 C2 C3 -179.20(12)
C1 N1 C2 C7 -0.20(13)
C7 C2 C3 C4 0.23(18)
N1 C2 C3 C4 179.15(12)
C2 C3 C4 C5 -0.26(18)
C3 C4 C5 C6 0.22(19)
C4 C5 C6 C7 -0.14(18)
C5 C6 C7 N2 -179.28(12)
C5 C6 C7 C2 0.12(18)
C1 N2 C7 C6 179.25(13)
C8 N2 C7 C6 3.1(2)
C1 N2 C7 C2 -0.24(12)
C8 N2 C7 C2 -176.40(13)
C3 C2 C7 C6 -0.17(18)
N1 C2 C7 C6 -179.26(11)
C3 C2 C7 N2 179.38(11)
N1 C2 C7 N2 0.28(13)
C1 N2 C8 O1 -176.11(12)
C7 N2 C8 O1 -0.2(2)
C1 N2 C8 C9 3.12(14)
C7 N2 C8 C9 178.99(13)
O1 C8 C9 C10 -3.77(19)
N2 C8 C9 C10 177.02(11)
O1 C8 C9 S1 176.23(11)
N2 C8 C9 S1 -2.99(12)
C1 S1 C9 C10 -178.28(12)
C1 S1 C9 C8 1.72(9)
C8 C9 C10 C11 179.37(11)
S1 C9 C10 C11 -0.6(2)
C9 C10 C11 C12 178.99(12)
C9 C10 C11 C16 -1.5(2)
C16 C11 C12 C13 0.28(18)
C10 C11 C12 C13 179.85(11)
C11 C12 C13 C14 -0.30(19)
C12 C13 C14 C15 0.04(19)
C12 C13 C14 Cl1 179.84(9)
C13 C14 C15 C16 0.24(19)
Cl1 C14 C15 C16 -179.57(9)
C14 C15 C16 C11 -0.26(19)
C12 C11 C16 C15 0.01(18)
C10 C11 C16 C15 -179.53(11)

loop_
_cod_related_entry_id
_cod_related_entry_database
_cod_related_entry_code
1 ChemSpider 1447958
